data_1010727
_chemical_name_systematic 'Titanium sulfide (1/3)'
_chemical_formula_structural 'Ti S3'
_chemical_formula_sum 'S3 Ti'
_publ_section_title 'Ueber die Sulfide des Titans'

loop_
_publ_author_name
'Biltz, W'
'Ehrlich, P'
'Meisel, K'

_journal_name_full
;
Zeitschrift fuer Anorganische und Allgemeine Chemie
;
_journal_coden_ASTM ZAACAB
_journal_volume 234
_journal_year 1937
_journal_page_first 96
_journal_page_last 116

loop_
_atom_site_label
_atom_site_fract_x
_atom_site_fract_y
_atom_site_fract_z
? ? ? ?

_cod_database_code 1010727
